data_7246809
loop_
_publ_author_name
'Liu, Huan'
'Ye, Zi-Lin'
'Cai, Zhong-Jian'
'Ji, Shun-Jun'

_publ_section_title
;
 A multicomponent reaction of isocyanides, selenium powder and
 3-aminooxetanes in pure water: green and efficient synthesis of
 1,3-selenazolines
;
_journal_issue 11
_journal_name_full 'Green Chemistry'
_journal_page_first 4239
_journal_page_last 4243
_journal_paper_doi 10.1039/D3GC00708A
_journal_volume 25
_journal_year 2023
_chemical_formula_moiety 'C17 H16 Cl N3 O3 Se'
_chemical_formula_sum 'C17 H16 Cl N3 O3 Se'
_chemical_formula_weight 424.74
_space_group_crystal_system triclinic
_space_group_IT_number 2
_space_group_name_Hall '-P 1'
_space_group_name_H-M_alt 'P -1'
_atom_sites_solution_hydrogens geom
_audit_creation_date 2023-02-14
_audit_creation_method
;
Olex2 1.2
(compiled 2018.05.29 svn.r3508 for OlexSys, GUI svn.r5506)
;
_audit_update_record
;
2023-02-20 deposited with the CCDC.	2023-05-17 downloaded from the CCDC.
;
_cell_angle_alpha 72.439(3)
_cell_angle_beta 87.404(3)
_cell_angle_gamma 81.976(3)
_cell_formula_units_Z 2
_cell_length_a 7.3092(6)
_cell_length_b 10.4613(9)
_cell_length_c 12.1430(10)
_cell_measurement_reflns_used 9884
_cell_measurement_temperature 296(2)
_cell_measurement_theta_max 27.37
_cell_measurement_theta_min 2.27
_cell_volume 876.56(13)
_computing_cell_refinement 'SAINT v8.34A (Bruker, 2013)'
_computing_data_reduction 'SAINT v8.34A (Bruker, 2013)'
_computing_molecular_graphics 'Olex2 (Dolomanov et al., 2009)'
_computing_publication_material 'Olex2 (Dolomanov et al., 2009)'
_computing_structure_refinement 'ShelXL (Sheldrick, 2015)'
_diffrn_ambient_temperature 296.15
_diffrn_measured_fraction_theta_full 0.999
_diffrn_measured_fraction_theta_max 0.997
_diffrn_measurement_device_type 'Bruker APEX-II CCD'
_diffrn_measurement_method '\f and \w scans'
_diffrn_radiation_type MoK\a
_diffrn_radiation_wavelength 0.71073
_diffrn_reflns_av_R_equivalents 0.0644
_diffrn_reflns_av_unetI/netI 0.0350
_diffrn_reflns_Laue_measured_fraction_full 0.999
_diffrn_reflns_Laue_measured_fraction_max 0.997
_diffrn_reflns_limit_h_max 9
_diffrn_reflns_limit_h_min -9
_diffrn_reflns_limit_k_max 13
_diffrn_reflns_limit_k_min -13
_diffrn_reflns_limit_l_max 15
_diffrn_reflns_limit_l_min -15
_diffrn_reflns_number 35035
_diffrn_reflns_point_group_measured_fraction_full 0.999
_diffrn_reflns_point_group_measured_fraction_max 0.997
_diffrn_reflns_theta_full 25.242
_diffrn_reflns_theta_max 27.500
_diffrn_reflns_theta_min 1.759
_diffrn_standards_number 0
_exptl_absorpt_coefficient_mu 2.316
_exptl_absorpt_correction_T_max 0.7456
_exptl_absorpt_correction_T_min 0.4551
_exptl_absorpt_correction_type multi-scan
_exptl_absorpt_process_details
;
SADABS-2014/5 (Bruker,2014/5) was used for absorption correction.
wR2(int) was 0.1454 before and 0.0865 after correction.
The Ratio of minimum to maximum transmission is 0.6104.
The \l/2 correction factor is Not present.
;
_exptl_crystal_colour 'clear light colourless'
_exptl_crystal_colour_lustre clear
_exptl_crystal_colour_modifier light
_exptl_crystal_colour_primary colourless
_exptl_crystal_density_diffrn 1.609
_exptl_crystal_description block
_exptl_crystal_F_000 428
_exptl_crystal_size_max 0.58
_exptl_crystal_size_mid 0.4
_exptl_crystal_size_min 0.2
_refine_diff_density_max 0.744
_refine_diff_density_min -0.651
_refine_diff_density_rms 0.084
_refine_ls_extinction_method none
_refine_ls_goodness_of_fit_ref 1.030
_refine_ls_hydrogen_treatment constr
_refine_ls_matrix_type full
_refine_ls_number_parameters 227
_refine_ls_number_reflns 4029
_refine_ls_number_restraints 0
_refine_ls_restrained_S_all 1.030
_refine_ls_R_factor_all 0.0563
_refine_ls_R_factor_gt 0.0399
_refine_ls_shift/su_max 0.000
_refine_ls_shift/su_mean 0.000
_refine_ls_structure_factor_coef Fsqd
_refine_ls_weighting_details 'w=1/[\s^2^(Fo^2^)+(0.0522P)^2^+0.5310P] where P=(Fo^2^+2Fc^2^)/3'
_refine_ls_weighting_scheme calc
_refine_ls_wR_factor_gt 0.0966
_refine_ls_wR_factor_ref 0.1061
_reflns_Friedel_coverage 0.000
_reflns_number_gt 3230
_reflns_number_total 4029
_reflns_threshold_expression 'I > 2\s(I)'
_cod_data_source_file d3gc00708a2.cif
_cod_data_source_block b230214b_0m
_cod_depositor_comments 'Adding full bibliography for 7246809.cif.'
_cod_database_code 7246809
_shelx_shelxl_version_number 2014/7
_shelx_space_group_comment
;
The symmetry employed for this shelxl refinement is uniquely defined
by the following loop, which should always be used as a source of
symmetry information in preference to the above space-group names.
They are only intended as comments.
;
_shelx_estimated_absorpt_t_max 0.654
_shelx_estimated_absorpt_t_min 0.347
_olex2_refinement_description
;
1. Fixed Uiso
 At 1.2 times of:
  All C(H) groups, All C(H,H) groups
 At 1.5 times of:
  All O(H) groups
2.a Ternary CH refined with riding coordinates:
 C8(H8)
2.b Secondary CH2 refined with riding coordinates:
 C7(H7A,H7B), C9(H9A,H9B), C10(H10A,H10B)
2.c Aromatic/amide H refined with riding coordinates:
 C18(H18), C14(H14), C17(H17), C3(H3A), C15(H15), C2(H2), C6(H6), C5(H5)
2.d Idealised tetrahedral OH refined as rotating group:
 O3(H3)
;
_olex2_submission_special_instructions 'No special instructions were received'

loop_
_space_group_symop_operation_xyz
'x, y, z'
'-x, -y, -z'

loop_
_atom_site_label
_atom_site_type_symbol
_atom_site_fract_x
_atom_site_fract_y
_atom_site_fract_z
_atom_site_U_iso_or_equiv
_atom_site_adp_type
_atom_site_occupancy
_atom_site_site_symmetry_order
_atom_site_calc_flag
_atom_site_refinement_flags_posn
_atom_site_refinement_flags_adp
_atom_site_refinement_flags_occupancy
_atom_site_disorder_assembly
_atom_site_disorder_group
Se11 Se 0.19102(4) 0.65000(3) 0.55881(2) 0.05165(13) Uani 1 1 d . . . . .
Cl1 Cl 0.86314(15) 1.03404(11) 0.31257(7) 0.0767(3) Uani 1 1 d . . . . .
O3 O -0.1888(3) 0.5539(3) 0.86299(18) 0.0597(6) Uani 1 1 d . . . . .
H3 H -0.2533 0.5740 0.8052 0.090 Uiso 1 1 calc GR . . . .
N2 N 0.2981(3) 0.4992(2) 0.77507(18) 0.0395(5) Uani 1 1 d . . . . .
N3 N 0.5194(3) 0.6360(2) 0.68916(18) 0.0431(5) Uani 1 1 d . . . . .
N1 N 0.8212(4) -0.0739(3) 0.9600(3) 0.0660(8) Uani 1 1 d . . . . .
O2 O 0.8492(4) -0.1193(3) 0.8791(3) 0.0927(9) Uani 1 1 d . . . . .
C7 C 0.3977(4) 0.4470(3) 0.8845(2) 0.0395(5) Uani 1 1 d . . . . .
H7A H 0.3089 0.4384 0.9473 0.047 Uiso 1 1 calc R . . . .
H7B H 0.4766 0.5122 0.8896 0.047 Uiso 1 1 calc R . . . .
C4 C 0.5142(3) 0.3124(3) 0.9004(2) 0.0362(5) Uani 1 1 d . . . . .
C12 C 0.3645(3) 0.5937(3) 0.6847(2) 0.0376(5) Uani 1 1 d . . . . .
C13 C 0.5892(3) 0.7326(3) 0.5941(2) 0.0394(6) Uani 1 1 d . . . . .
O1 O 0.8678(4) -0.1364(3) 1.0599(3) 0.0923(9) Uani 1 1 d . . . . .
C18 C 0.6127(4) 0.7173(3) 0.4844(2) 0.0484(6) Uani 1 1 d . . . . .
H18 H 0.5728 0.6439 0.4689 0.058 Uiso 1 1 calc R . . . .
C8 C 0.1001(3) 0.4881(3) 0.7760(2) 0.0416(6) Uani 1 1 d . . . . .
H8 H 0.0802 0.3961 0.8212 0.050 Uiso 1 1 calc R . . . .
C14 C 0.6534(4) 0.8416(3) 0.6158(2) 0.0462(6) Uani 1 1 d . . . . .
H14 H 0.6408 0.8517 0.6894 0.055 Uiso 1 1 calc R . . . .
C17 C 0.6956(4) 0.8114(3) 0.3977(2) 0.0504(7) Uani 1 1 d . . . . .
H17 H 0.7102 0.8016 0.3241 0.060 Uiso 1 1 calc R . . . .
C3 C 0.5529(4) 0.2294(3) 1.0117(2) 0.0481(7) Uani 1 1 d . . . . .
H3A H 0.5074 0.2584 1.0741 0.058 Uiso 1 1 calc R . . . .
C9 C -0.0104(4) 0.5887(3) 0.8309(3) 0.0457(6) Uani 1 1 d . . . . .
H9A H 0.0542 0.5897 0.8985 0.055 Uiso 1 1 calc R . . . .
H9B H -0.0202 0.6788 0.7763 0.055 Uiso 1 1 calc R . . . .
C1 C 0.7195(4) 0.0628(3) 0.9385(3) 0.0485(7) Uani 1 1 d . . . . .
C16 C 0.7557(4) 0.9187(3) 0.4210(2) 0.0479(6) Uani 1 1 d . . . . .
C15 C 0.7360(4) 0.9356(3) 0.5291(3) 0.0510(7) Uani 1 1 d . . . . .
H15 H 0.7775 1.0089 0.5439 0.061 Uiso 1 1 calc R . . . .
C10 C 0.0449(4) 0.5120(3) 0.6519(3) 0.0501(7) Uani 1 1 d . . . . .
H10A H -0.0862 0.5436 0.6413 0.060 Uiso 1 1 calc R . . . .
H10B H 0.0723 0.4293 0.6303 0.060 Uiso 1 1 calc R . . . .
C2 C 0.6575(5) 0.1047(3) 1.0313(3) 0.0537(7) Uani 1 1 d . . . . .
H2 H 0.6853 0.0501 1.1062 0.064 Uiso 1 1 calc R . . . .
C6 C 0.6873(4) 0.1424(3) 0.8272(3) 0.0567(7) Uani 1 1 d . . . . .
H6 H 0.7334 0.1125 0.7653 0.068 Uiso 1 1 calc R . . . .
C5 C 0.5850(4) 0.2679(3) 0.8087(2) 0.0520(7) Uani 1 1 d . . . . .
H5 H 0.5632 0.3236 0.7335 0.062 Uiso 1 1 calc R . . . .

loop_
_atom_site_aniso_label
_atom_site_aniso_U_11
_atom_site_aniso_U_22
_atom_site_aniso_U_33
_atom_site_aniso_U_23
_atom_site_aniso_U_13
_atom_site_aniso_U_12
Se11 0.04845(19) 0.0599(2) 0.04235(18) -0.01154(13) -0.01611(12) 0.00384(13)
Cl1 0.0896(7) 0.0893(6) 0.0498(4) -0.0046(4) 0.0026(4) -0.0442(5)
O3 0.0345(10) 0.0934(17) 0.0452(11) -0.0120(11) 0.0013(8) -0.0081(11)
N2 0.0279(10) 0.0475(12) 0.0396(11) -0.0096(9) -0.0060(8) 0.0014(9)
N3 0.0373(12) 0.0520(13) 0.0368(11) -0.0086(10) -0.0060(9) -0.0040(10)
N1 0.0445(15) 0.0442(14) 0.104(2) -0.0139(16) 0.0009(15) -0.0058(12)
O2 0.091(2) 0.0588(15) 0.125(3) -0.0336(17) 0.0309(19) 0.0027(14)
C7 0.0383(13) 0.0458(14) 0.0324(12) -0.0102(10) -0.0012(10) -0.0022(11)
C4 0.0301(12) 0.0429(13) 0.0351(12) -0.0094(10) -0.0038(10) -0.0067(10)
C12 0.0340(13) 0.0415(13) 0.0356(12) -0.0133(10) -0.0040(10) 0.0059(10)
C13 0.0309(12) 0.0451(14) 0.0359(13) -0.0053(11) -0.0065(10) 0.0027(10)
O1 0.084(2) 0.0514(14) 0.125(3) -0.0046(15) -0.0343(18) 0.0076(13)
C18 0.0525(17) 0.0498(16) 0.0456(15) -0.0185(12) -0.0008(13) -0.0064(13)
C8 0.0332(13) 0.0430(14) 0.0492(15) -0.0145(11) -0.0040(11) -0.0038(11)
C14 0.0466(16) 0.0564(16) 0.0363(13) -0.0147(12) -0.0071(12) -0.0049(13)
C17 0.0557(17) 0.0573(17) 0.0366(14) -0.0126(12) 0.0021(12) -0.0064(14)
C3 0.0607(18) 0.0478(15) 0.0348(13) -0.0104(11) -0.0046(12) -0.0070(13)
C9 0.0342(13) 0.0550(16) 0.0479(15) -0.0168(13) 0.0000(11) -0.0026(12)
C1 0.0343(14) 0.0413(14) 0.0675(19) -0.0126(13) -0.0060(13) -0.0032(11)
C16 0.0443(15) 0.0533(16) 0.0405(14) -0.0041(12) -0.0040(12) -0.0089(13)
C15 0.0520(17) 0.0540(16) 0.0485(16) -0.0140(13) -0.0084(13) -0.0119(13)
C10 0.0370(14) 0.0595(17) 0.0608(18) -0.0293(14) -0.0059(13) -0.0026(12)
C2 0.0635(19) 0.0442(15) 0.0468(16) -0.0021(12) -0.0175(14) -0.0049(14)
C6 0.0566(18) 0.0566(18) 0.0574(18) -0.0228(15) 0.0043(14) 0.0028(14)
C5 0.0588(18) 0.0549(17) 0.0373(14) -0.0105(12) -0.0017(13) 0.0027(14)

loop_
_atom_type_symbol
_atom_type_description
_atom_type_scat_dispersion_real
_atom_type_scat_dispersion_imag
_atom_type_scat_source
C C 0.0033 0.0016 'International Tables Vol C Tables 4.2.6.8 and 6.1.1.4'
H H 0.0000 0.0000 'International Tables Vol C Tables 4.2.6.8 and 6.1.1.4'
Cl Cl 0.1484 0.1585 'International Tables Vol C Tables 4.2.6.8 and 6.1.1.4'
N N 0.0061 0.0033 'International Tables Vol C Tables 4.2.6.8 and 6.1.1.4'
O O 0.0106 0.0060 'International Tables Vol C Tables 4.2.6.8 and 6.1.1.4'
Se Se -0.0929 2.2259 'International Tables Vol C Tables 4.2.6.8 and 6.1.1.4'

loop_
_geom_angle_atom_site_label_1
_geom_angle_atom_site_label_2
_geom_angle_atom_site_label_3
_geom_angle
_geom_angle_site_symmetry_1
_geom_angle_site_symmetry_3
_geom_angle_publ_flag
C12 Se11 C10 87.26(12) . . ?
C7 N2 C8 118.2(2) . . ?
C12 N2 C7 120.6(2) . . ?
C12 N2 C8 117.6(2) . . ?
C12 N3 C13 121.9(2) . . ?
O2 N1 O1 124.2(3) . . ?
O2 N1 C1 118.1(3) . . ?
O1 N1 C1 117.7(3) . . ?
N2 C7 C4 114.1(2) . . ?
C3 C4 C7 118.5(2) . . ?
C5 C4 C7 123.0(2) . . ?
C5 C4 C3 118.5(3) . . ?
N2 C12 Se11 109.80(18) . . ?
N3 C12 Se11 128.0(2) . . ?
N3 C12 N2 122.2(2) . . ?
C18 C13 N3 123.6(2) . . ?
C18 C13 C14 118.9(2) . . ?
C14 C13 N3 117.2(2) . . ?
C17 C18 C13 120.2(3) . . ?
N2 C8 C9 110.6(2) . . ?
N2 C8 C10 106.9(2) . . ?
C10 C8 C9 112.5(2) . . ?
C15 C14 C13 120.9(3) . . ?
C16 C17 C18 119.8(3) . . ?
C2 C3 C4 121.1(3) . . ?
O3 C9 C8 111.1(2) . . ?
C2 C1 N1 118.3(3) . . ?
C2 C1 C6 122.3(3) . . ?
C6 C1 N1 119.3(3) . . ?
C17 C16 Cl1 119.3(2) . . ?
C17 C16 C15 121.3(3) . . ?
C15 C16 Cl1 119.3(2) . . ?
C16 C15 C14 119.0(3) . . ?
C8 C10 Se11 105.54(18) . . ?
C1 C2 C3 118.5(3) . . ?
C1 C6 C5 118.5(3) . . ?
C6 C5 C4 121.0(3) . . ?

loop_
_geom_bond_atom_site_label_1
_geom_bond_atom_site_label_2
_geom_bond_distance
_geom_bond_site_symmetry_2
_geom_bond_publ_flag
Se11 C12 1.927(2) . ?
Se11 C10 1.960(3) . ?
Cl1 C16 1.738(3) . ?
O3 C9 1.409(3) . ?
N2 C7 1.461(3) . ?
N2 C12 1.360(3) . ?
N2 C8 1.467(3) . ?
N3 C12 1.281(3) . ?
N3 C13 1.414(3) . ?
N1 O2 1.212(4) . ?
N1 O1 1.229(4) . ?
N1 C1 1.470(4) . ?
C7 C4 1.504(4) . ?
C4 C3 1.385(4) . ?
C4 C5 1.384(4) . ?
C13 C18 1.389(4) . ?
C13 C14 1.391(4) . ?
C18 C17 1.388(4) . ?
C8 C9 1.530(4) . ?
C8 C10 1.516(4) . ?
C14 C15 1.386(4) . ?
C17 C16 1.368(4) . ?
C3 C2 1.376(4) . ?
C1 C2 1.366(5) . ?
C1 C6 1.368(4) . ?
C16 C15 1.375(4) . ?
C6 C5 1.377(4) . ?
